data_2101221
loop_
_publ_author_name
'Gao, Q.'
'Weber, H.-P.'
'Craven, B. M.'
'McMullan, R. K.'

_publ_section_title
;
 Structure of suberic acid at 18.4, 75 and 123 K from neutron
 diffraction data
;
_journal_issue 6
_journal_name_full 'Acta Crystallographica Section B'
_journal_page_first 695
_journal_page_last 703
_journal_paper_doi 10.1107/S0108768194003599
_journal_volume 50
_journal_year 1994
_chemical_formula_sum 'C8 H14 O4'
_symmetry_cell_setting monoclinic
_symmetry_space_group_name_Hall '-P 2ybc'
_symmetry_space_group_name_H-M 'P 1 21/c 1'
_cell_angle_alpha 90
_cell_angle_beta 95.95(2)
_cell_angle_gamma 90
_cell_formula_units_Z 2
_cell_length_a 8.784(2)
_cell_length_b 5.0721(9)
_cell_length_c 9.889(2)
_cell_volume 438.21(16)
_diffrn_radiation_probe neutron
_diffrn_radiation_type neutron
_diffrn_radiation_wavelength 1.0499
_cod_data_source_file bk0004.cif
_cod_data_source_block bk0004c
_cod_original_cell_volume 438.2(2)
_cod_database_code 2101221

loop_
_atom_site_label
_atom_site_fract_x
_atom_site_fract_y
_atom_site_fract_z
_atom_site_U_iso_or_equiv
C(1) .06670(10) .0876(2) .02550(10) .0205(3)
C(2) .14500(10) .0057(2) .16360(10) .0188(3)
C(3) .27870(10) .1860(2) .21090(10) .0177(3)
C(4) .37110(10) .10000(10) .33950(10) .0165(3)
O(1) .34050(10) -.0950(2) .40460(10) .0222(4)
O(2) .48770(10) .2555(2) .37570(10) .0235(4)
H(11) .1517(3) .0842(6) -.0486(2) .0553(13)
H(12) .0279(3) .2910(4) .0304(3) .0553(12)
H(21) .0626(2) .0044(5) .2394(2) .0443(10)
H(22) .1872(2) -.1962(4) .1578(2) .0427(9)
H(31) .3595(2) .1995(5) .1335(2) .385(9)
H(32) .2405(2) .3884(4) .2268(2) .0409(9)
H(2) .5497(2) .1914(4) .4610(2) .0349(8)

loop_
_geom_angle_atom_site_label_1
_geom_angle_atom_site_label_2
_geom_angle_atom_site_label_3
_geom_angle
C(1') C(1) C(2) 113.60(10)
C(1) C(2) C(3) 112.00(10)
C(2) C(3) C(4) 114.70(10)
C(3) C(4) O(1) 123.40(10)
C(3) C(4) O(2) 113.20(10)
O(1) C(4) O(2) 123.30(10)
C(1') C(1) H(11) 108.9(2)
C(1') C(1) H(12) 109.6(2)
H(11) C(1) C(2) 108.6(2)
H(12) C(1) C(2) 109.50(10)
H(11) C(1) H(12) 106.4(2)
C(1) C(2) H(21) 110.30(10)
C(1) C(2) H(22) 109.50(10)
H(21) C(2) C(3) 109.70(10)
H(22) C(2) C(3) 108.90(10)

loop_
_geom_bond_atom_site_label_1
_geom_bond_atom_site_label_2
_geom_bond_distance
C(1') C(1) 1.5150(10)
C(1) C(2) 1.5220(10)
C(2) C(3) 1.5230(10)
C(3) C(4) 1.5010(10)
C(4) O(1) 1.2250(10)
C(4) O(2) 1.3130(10)
C(1) H(11) 1.099(2)
C(1) H(12) 1.089(2)
C(2) H(21) 1.095(2)
C(2) H(22) 1.093(2)
C(3) H(31) 1.099(2)
C(3) H(32) 1.096(2)
O(2) H(2) 1.009(2)
O(1') H(2) 1.634(2)
